data_2227341
loop_
_publ_author_name
'Jin, Da-Cheng'
'Piao, Feng-Yu'
'Han, Rong-Bi'

_publ_section_title
;
 (1<i>E</i>)-6-Methoxy-3,4-dihydronaphthalen-1(2<i>H</i>)-one oxime
;
_journal_coeditor_code CV2749
_journal_issue 10
_journal_name_full 'Acta Crystallographica Section E'
_journal_page_first o2504
_journal_paper_doi 10.1107/S1600536810034574
_journal_volume 66
_journal_year 2010
_chemical_formula_iupac 'C11 H13 N O2'
_chemical_formula_moiety 'C11 H13 N O2'
_chemical_formula_sum 'C11 H13 N O2'
_chemical_formula_weight 191.22
_chemical_name_systematic
;
(1<i>E</i>)-6-Methoxy-3,4-dihydronaphthalen-1(2<i>H</i>)-one oxime
;
_space_group_IT_number 14
_symmetry_cell_setting monoclinic
_symmetry_space_group_name_Hall '-P 2ybc'
_symmetry_space_group_name_H-M 'P 1 21/c 1'
_atom_sites_solution_hydrogens geom
_atom_sites_solution_primary direct
_atom_sites_solution_secondary difmap
_cell_angle_alpha 90.00
_cell_angle_beta 109.02(3)
_cell_angle_gamma 90.00
_cell_formula_units_Z 4
_cell_length_a 8.185(6)
_cell_length_b 15.878(10)
_cell_length_c 8.053(5)
_cell_measurement_reflns_used 6826
_cell_measurement_temperature 290(2)
_cell_measurement_theta_max 27.49
_cell_measurement_theta_min 3.08
_cell_volume 989.4(12)
_computing_cell_refinement 'RAPID-AUTO (Rigaku, 1998)'
_computing_data_collection 'RAPID-AUTO (Rigaku, 1998)'
_computing_data_reduction 'CrystalStructure (Rigaku/MSC, 2002)'
_computing_molecular_graphics 'PLATON (Spek, 2009)'
_computing_publication_material 'SHELXL97 (Sheldrick, 2008)'
_computing_structure_refinement 'SHELXL97 (Sheldrick, 2008)'
_computing_structure_solution 'SHELXS97 (Sheldrick, 2008)'
_diffrn_ambient_temperature 290(2)
_diffrn_measured_fraction_theta_full 0.995
_diffrn_measured_fraction_theta_max 0.995
_diffrn_measurement_device_type 'Rigaku R-AXIS RAPID'
_diffrn_measurement_method '\w scans'
_diffrn_radiation_monochromator graphite
_diffrn_radiation_source 'fine-focus sealed tube'
_diffrn_radiation_type MoK\a
_diffrn_radiation_wavelength 0.71073
_diffrn_reflns_av_R_equivalents 0.0239
_diffrn_reflns_av_sigmaI/netI 0.0193
_diffrn_reflns_limit_h_max 9
_diffrn_reflns_limit_h_min -10
_diffrn_reflns_limit_k_max 20
_diffrn_reflns_limit_k_min -20
_diffrn_reflns_limit_l_max 10
_diffrn_reflns_limit_l_min -10
_diffrn_reflns_number 9568
_diffrn_reflns_theta_full 27.48
_diffrn_reflns_theta_max 27.48
_diffrn_reflns_theta_min 3.34
_diffrn_standards_decay_% 0
_diffrn_standards_interval_count 0
_diffrn_standards_interval_time 0
_diffrn_standards_number 0
_exptl_absorpt_coefficient_mu 0.089
_exptl_absorpt_correction_T_max 0.9921
_exptl_absorpt_correction_T_min 0.9894
_exptl_absorpt_correction_type multi-scan
_exptl_absorpt_process_details '(ABSCOR; Higashi, 1995)'
_exptl_crystal_colour colourless
_exptl_crystal_density_diffrn 1.284
_exptl_crystal_density_method 'not measured'
_exptl_crystal_description block
_exptl_crystal_F_000 408
_exptl_crystal_size_max 0.12
_exptl_crystal_size_mid 0.11
_exptl_crystal_size_min 0.09
_refine_diff_density_max 0.142
_refine_diff_density_min -0.204
_refine_ls_extinction_method none
_refine_ls_goodness_of_fit_ref 1.098
_refine_ls_hydrogen_treatment constr
_refine_ls_matrix_type full
_refine_ls_number_parameters 129
_refine_ls_number_reflns 2260
_refine_ls_number_restraints 0
_refine_ls_restrained_S_all 1.098
_refine_ls_R_factor_all 0.0569
_refine_ls_R_factor_gt 0.0447
_refine_ls_shift/su_max 0.022
_refine_ls_shift/su_mean 0.002
_refine_ls_structure_factor_coef Fsqd
_refine_ls_weighting_details 'calc w=1/[\s^2^(Fo^2^)+(0.0809P)^2^+0.0477P] where P=(Fo^2^+2Fc^2^)/3'
_refine_ls_weighting_scheme calc
_refine_ls_wR_factor_gt 0.1313
_refine_ls_wR_factor_ref 0.1403
_reflns_number_gt 1724
_reflns_number_total 2260
_reflns_threshold_expression I>2sigma(I)
_cod_data_source_file cv2749.cif
_cod_data_source_block I
_cod_original_cell_volume 989.4(11)
_cod_original_sg_symbol_H-M 'P 21/c'
_cod_database_code 2227341
_cod_database_fobs_code 2227341

loop_
_symmetry_equiv_pos_as_xyz
'x, y, z'
'-x, y+1/2, -z+1/2'
'-x, -y, -z'
'x, -y-1/2, z-1/2'

loop_
_atom_site_type_symbol
_atom_site_label
_atom_site_fract_x
_atom_site_fract_y
_atom_site_fract_z
_atom_site_U_iso_or_equiv
_atom_site_adp_type
_atom_site_calc_flag
_atom_site_refinement_flags
_atom_site_occupancy
_atom_site_disorder_assembly
_atom_site_disorder_group
C C1 0.22438(15) 0.07109(8) 0.84267(17) 0.0453(3) Uani d . 1 . .
C C2 0.19968(18) 0.05982(10) 0.65136(18) 0.0588(4) Uani d . 1 . .
H H2A 0.0874 0.0819 0.5831 0.071 Uiso calc R 1 . .
H H2B 0.2007 0.0001 0.6260 0.071 Uiso calc R 1 . .
C C3 0.33762(19) 0.10345(11) 0.59483(18) 0.0660(4) Uani d . 1 . .
H H3A 0.3314 0.0837 0.4790 0.079 Uiso calc R 1 . .
H H3B 0.3160 0.1636 0.5874 0.079 Uiso calc R 1 . .
C C4 0.51630(18) 0.08688(11) 0.72171(18) 0.0601(4) Uani d . 1 . .
H H4A 0.5418 0.0272 0.7225 0.072 Uiso calc R 1 . .
H H4B 0.6009 0.1170 0.6836 0.072 Uiso calc R 1 . .
C C5 0.52944(15) 0.11461(7) 0.90409(15) 0.0421(3) Uani d . 1 . .
C C6 0.38514(15) 0.10886(7) 0.95932(15) 0.0408(3) Uani d . 1 . .
C C7 0.39938(17) 0.13786(8) 1.12760(17) 0.0518(3) Uani d . 1 . .
H H7 0.3033 0.1355 1.1650 0.062 Uiso calc R 1 . .
C C8 0.55144(17) 0.16968(9) 1.23853(18) 0.0545(4) Uani d . 1 . .
H H8 0.5583 0.1883 1.3501 0.065 Uiso calc R 1 . .
C C9 0.69544(15) 0.17400(8) 1.18325(16) 0.0466(3) Uani d . 1 . .
C C10 0.68406(15) 0.14690(8) 1.01691(16) 0.0454(3) Uani d . 1 . .
H H10 0.7803 0.1502 0.9799 0.055 Uiso calc R 1 . .
C C11 0.98486(18) 0.22289(12) 1.2455(2) 0.0728(5) Uani d . 1 . .
H H11A 1.0245 0.1709 1.2110 0.109 Uiso calc R 1 . .
H H11B 1.0762 0.2478 1.3397 0.109 Uiso calc R 1 . .
H H11C 0.9512 0.2608 1.1472 0.109 Uiso calc R 1 . .
N N1 0.11395(13) 0.04621(7) 0.91439(15) 0.0541(3) Uani d . 1 . .
O O1 -0.03579(13) 0.01124(8) 0.79076(14) 0.0707(4) Uani d . 1 . .
H H1 -0.0958 -0.0108 0.8427 0.106 Uiso calc R 1 . .
O O2 0.84142(12) 0.20688(7) 1.30220(13) 0.0634(3) Uani d . 1 . .

loop_
_atom_site_aniso_label
_atom_site_aniso_U_11
_atom_site_aniso_U_22
_atom_site_aniso_U_33
_atom_site_aniso_U_12
_atom_site_aniso_U_13
_atom_site_aniso_U_23
C1 0.0398(6) 0.0452(6) 0.0489(7) -0.0035(5) 0.0115(5) -0.0013(5)
C2 0.0542(8) 0.0699(9) 0.0462(7) -0.0122(7) 0.0077(6) -0.0058(6)
C3 0.0646(9) 0.0886(11) 0.0403(7) -0.0151(8) 0.0110(6) -0.0007(7)
C4 0.0559(8) 0.0813(10) 0.0469(8) -0.0102(7) 0.0219(6) -0.0115(7)
C5 0.0415(6) 0.0433(6) 0.0406(6) -0.0005(5) 0.0122(5) 0.0015(5)
C6 0.0397(6) 0.0397(6) 0.0420(6) -0.0028(5) 0.0117(5) 0.0004(5)
C7 0.0469(7) 0.0615(8) 0.0516(8) -0.0096(6) 0.0224(6) -0.0074(6)
C8 0.0546(7) 0.0654(9) 0.0454(7) -0.0120(6) 0.0190(6) -0.0117(6)
C9 0.0419(6) 0.0481(7) 0.0453(7) -0.0054(5) 0.0081(5) 0.0001(5)
C10 0.0374(6) 0.0529(7) 0.0460(7) -0.0019(5) 0.0137(5) 0.0019(5)
C11 0.0445(7) 0.0990(13) 0.0673(10) -0.0210(8) 0.0077(7) -0.0048(9)
N1 0.0399(6) 0.0618(7) 0.0579(7) -0.0126(5) 0.0124(5) -0.0070(5)
O1 0.0464(6) 0.0917(8) 0.0675(7) -0.0275(5) 0.0098(5) -0.0114(6)
O2 0.0465(5) 0.0848(7) 0.0525(6) -0.0161(5) 0.0072(4) -0.0123(5)

loop_
_atom_type_symbol
_atom_type_description
_atom_type_scat_dispersion_real
_atom_type_scat_dispersion_imag
_atom_type_scat_source
C C 0.0033 0.0016 'International Tables Vol C Tables 4.2.6.8 and 6.1.1.4'
H H 0.0000 0.0000 'International Tables Vol C Tables 4.2.6.8 and 6.1.1.4'
O O 0.0106 0.0060 'International Tables Vol C Tables 4.2.6.8 and 6.1.1.4'
N N 0.0061 0.0033 'International Tables Vol C Tables 4.2.6.8 and 6.1.1.4'

loop_
_geom_angle_atom_site_label_1
_geom_angle_atom_site_label_2
_geom_angle_atom_site_label_3
_geom_angle_site_symmetry_1
_geom_angle_site_symmetry_3
_geom_angle
_geom_angle_publ_flag
N1 C1 C6 . . 116.90(12) ?
N1 C1 C2 . . 123.19(12) ?
C6 C1 C2 . . 119.86(11) ?
C1 C2 C3 . . 112.97(11) ?
C1 C2 H2A . . 109.0 ?
C3 C2 H2A . . 109.0 ?
C1 C2 H2B . . 109.0 ?
C3 C2 H2B . . 109.0 ?
H2A C2 H2B . . 107.8 ?
C4 C3 C2 . . 111.67(13) ?
C4 C3 H3A . . 109.3 ?
C2 C3 H3A . . 109.3 ?
C4 C3 H3B . . 109.3 ?
C2 C3 H3B . . 109.3 ?
H3A C3 H3B . . 107.9 ?
C5 C4 C3 . . 110.81(12) ?
C5 C4 H4A . . 109.5 ?
C3 C4 H4A . . 109.5 ?
C5 C4 H4B . . 109.5 ?
C3 C4 H4B . . 109.5 ?
H4A C4 H4B . . 108.1 ?
C10 C5 C6 . . 120.00(12) ?
C10 C5 C4 . . 120.37(11) ?
C6 C5 C4 . . 119.62(11) ?
C5 C6 C7 . . 118.39(11) ?
C5 C6 C1 . . 119.81(12) ?
C7 C6 C1 . . 121.79(11) ?
C8 C7 C6 . . 121.59(12) ?
C8 C7 H7 . . 119.2 ?
C6 C7 H7 . . 119.2 ?
C7 C8 C9 . . 119.60(13) ?
C7 C8 H8 . . 120.2 ?
C9 C8 H8 . . 120.2 ?
O2 C9 C10 . . 124.44(11) ?
O2 C9 C8 . . 115.63(12) ?
C10 C9 C8 . . 119.93(12) ?
C9 C10 C5 . . 120.47(11) ?
C9 C10 H10 . . 119.8 ?
C5 C10 H10 . . 119.8 ?
O2 C11 H11A . . 109.5 ?
O2 C11 H11B . . 109.5 ?
H11A C11 H11B . . 109.5 ?
O2 C11 H11C . . 109.5 ?
H11A C11 H11C . . 109.5 ?
H11B C11 H11C . . 109.5 ?
C1 N1 O1 . . 112.30(12) ?
N1 O1 H1 . . 109.5 ?
C9 O2 C11 . . 118.02(12) ?

loop_
_geom_bond_atom_site_label_1
_geom_bond_atom_site_label_2
_geom_bond_site_symmetry_2
_geom_bond_distance
_geom_bond_publ_flag
C1 N1 . 1.2833(17) ?
C1 C6 . 1.4724(18) ?
C1 C2 . 1.498(2) ?
C2 C3 . 1.516(2) ?
C2 H2A . 0.9700 ?
C2 H2B . 0.9700 ?
C3 C4 . 1.509(2) ?
C3 H3A . 0.9700 ?
C3 H3B . 0.9700 ?
C4 C5 . 1.5032(19) ?
C4 H4A . 0.9700 ?
C4 H4B . 0.9700 ?
C5 C10 . 1.3930(19) ?
C5 C6 . 1.3940(18) ?
C6 C7 . 1.3997(19) ?
C7 C8 . 1.3703(19) ?
C7 H7 . 0.9300 ?
C8 C9 . 1.3907(19) ?
C8 H8 . 0.9300 ?
C9 O2 . 1.3681(16) ?
C9 C10 . 1.3808(19) ?
C10 H10 . 0.9300 ?
C11 O2 . 1.415(2) ?
C11 H11A . 0.9600 ?
C11 H11B . 0.9600 ?
C11 H11C . 0.9600 ?
N1 O1 . 1.4164(16) ?
O1 H1 . 0.8200 ?

loop_
_geom_hbond_atom_site_label_D
_geom_hbond_atom_site_label_H
_geom_hbond_atom_site_label_A
_geom_hbond_site_symmetry_A
_geom_hbond_distance_DH
_geom_hbond_distance_HA
_geom_hbond_distance_DA
_geom_hbond_angle_DHA
O1 H1 N1 3_557 0.82 2.09 2.805(2) 146.2

loop_
_cod_related_entry_id
_cod_related_entry_database
_cod_related_entry_code
1 ChemSpider 4878084
